data_1575030
loop_
_publ_author_name
'Nimmo, Alastair J.'
'Goodfellow, Alister S.'
'Guntley, Jacob T.'
'McKay, Aidan P.'
'Cordes, David B.'
'B\"uhl, Michael'
'Smith, Andrew D.'

_publ_section_title
;
 Isothiourea catalysed enantioselective generation of point and axially
 chiral iminothia- and iminoselenazinanones
;
_journal_issue 23
_journal_name_full 'Chemical Science'
_journal_page_first 10494
_journal_page_last 10502
_journal_paper_doi 10.1039/D5SC02435H
_journal_volume 16
_journal_year 2025
_chemical_absolute_configuration ad
_chemical_formula_moiety 'C21 H21 F3 N2 O3 S2'
_chemical_formula_sum 'C21 H21 F3 N2 O3 S2'
_chemical_formula_weight 470.52
_chemical_name_systematic
(R,Z)-N-(3-(2-isopropylphenyl)-4-oxo-6-(trifluoromethyl)-1,3-thiazinan-2-ylidene)-4-methylbenzenesulfonamide
_space_group_crystal_system orthorhombic
_space_group_IT_number 19
_space_group_name_Hall 'P 2ac 2ab'
_space_group_name_H-M_alt 'P 21 21 21'
_atom_sites_solution_hydrogens geom
_atom_sites_solution_primary dual
_audit_creation_date 2024-08-14
_audit_creation_method
;
Olex2 1.5
(compiled 2024.02.16 svn.r378c4104 for OlexSys, GUI svn.r6928)
;
_audit_update_record
;
2024-12-17 deposited with the CCDC.	2025-04-30 downloaded from the CCDC.
;
_cell_angle_alpha 90
_cell_angle_beta 90
_cell_angle_gamma 90
_cell_formula_units_Z 4
_cell_length_a 8.07483(6)
_cell_length_b 15.56758(15)
_cell_length_c 17.59729(15)
_cell_measurement_reflns_used 25525
_cell_measurement_temperature 100
_cell_measurement_theta_max 75.1030
_cell_measurement_theta_min 3.7570
_cell_volume 2212.08(3)
_computing_cell_refinement 'CrysAlisPro 1.171.43.109a (Rigaku OD, 2024)'
_computing_data_collection 'CrysAlisPro system (CCD 42.94a (release 21-06-2023))'
_computing_data_reduction 'CrysAlisPro 1.171.43.109a (Rigaku OD, 2024)'
_computing_molecular_graphics 'Olex2 1.5 (Dolomanov et al., 2009)'
_computing_publication_material 'Olex2 1.5 (Dolomanov et al., 2009)'
_computing_structure_refinement 'SHELXL 2019/3 (Sheldrick, 2015)'
_computing_structure_solution 'SHELXT 2018/2 (Sheldrick, 2018)'
_diffrn_ambient_temperature 100
_diffrn_detector 'hybrid photon counting detector'
_diffrn_detector_area_resol_mean 5.8140
_diffrn_detector_type 'Dectris PILATUS P200K'
_diffrn_measured_fraction_theta_full 1.000
_diffrn_measured_fraction_theta_max 0.995
_diffrn_measurement_details
;
List of Runs (angles in degrees, time in seconds):

  # Type    Start    End  Width  t~exp~   \w     \q     \k     \f   Frames
#--------------------------------------------------------------------------
  1  \w    -89.00  89.00   0.50    0.50    --    0.00  28.00 -60.00  356
  2  \w    -84.00  94.00   0.50    0.50    --    5.00  18.00 120.00  356
  3  \w   -185.00  -8.00   0.50    4.00    --  -96.50  37.00-150.00  354
  4  \w   -185.00  -8.00   0.50    4.00    --  -96.50   0.00  90.00  354
  5  \w   -185.00  -8.00   0.50    4.00    --  -96.50  46.00 -90.00  354
  6  \w   -185.00  -8.00   0.50    4.00    --  -96.50  46.00  90.00  354
  7  \w   -185.00  -8.00   0.50    4.00    --  -96.50  46.00-150.00  354
  8  \w   -185.00  -8.00   0.50    4.00    --  -96.50  46.00 120.00  354
  9  \w   -185.00  -8.00   0.50    4.00    --  -96.50  46.00-180.00  354
 10  \w   -185.00  -8.00   0.50    4.00    --  -96.50   0.00  90.00  354
 11  \w   -185.00  -8.00   0.50    4.00    --  -96.50   9.00 -60.00  354
 12  \w   -185.00  -8.00   0.50    4.00    --  -96.50  46.00 150.00  354
 13  \w   -185.00  -8.00   0.50    4.00    --  -96.50  46.00-120.00  354
 14  \w   -185.00  -8.00   0.50    4.00    --  -96.50  46.00  60.00  354
;
_diffrn_measurement_device 'AFC11: Quarter \c 4 circle'
_diffrn_measurement_device_type 'Rigaku XtaLAB P200K'
_diffrn_measurement_method 'shutterless scans'
_diffrn_measurement_specimen_support Loop
_diffrn_orient_matrix_type 'CrysAlisPro convention (1999,Acta A55,543-557)'
_diffrn_orient_matrix_UB_11 -0.0845322000
_diffrn_orient_matrix_UB_12 -0.0276044000
_diffrn_orient_matrix_UB_13 0.0746085000
_diffrn_orient_matrix_UB_21 0.1158957000
_diffrn_orient_matrix_UB_22 -0.0784095000
_diffrn_orient_matrix_UB_23 0.0050171000
_diffrn_orient_matrix_UB_31 0.1257238000
_diffrn_orient_matrix_UB_32 0.0537066000
_diffrn_orient_matrix_UB_33 0.0455487000
_diffrn_radiation_monochromator 'Rigaku Osmic Confocal Optical System'
_diffrn_radiation_probe x-ray
_diffrn_radiation_type 'Cu K\a'
_diffrn_radiation_wavelength 1.54184
_diffrn_reflns_av_R_equivalents 0.0938
_diffrn_reflns_av_unetI/netI 0.0368
_diffrn_reflns_Laue_measured_fraction_full 1.000
_diffrn_reflns_Laue_measured_fraction_max 0.995
_diffrn_reflns_limit_h_max 10
_diffrn_reflns_limit_h_min -10
_diffrn_reflns_limit_k_max 19
_diffrn_reflns_limit_k_min -19
_diffrn_reflns_limit_l_max 21
_diffrn_reflns_limit_l_min -22
_diffrn_reflns_number 43774
_diffrn_reflns_point_group_measured_fraction_full 1.000
_diffrn_reflns_point_group_measured_fraction_max 0.992
_diffrn_reflns_theta_full 67.684
_diffrn_reflns_theta_max 75.584
_diffrn_reflns_theta_min 3.791
_diffrn_source 'Rotating Anode'
_diffrn_source_type 'Rigaku MM-007HF'
_exptl_absorpt_coefficient_mu 2.639
_exptl_absorpt_correction_T_max 1.00000
_exptl_absorpt_correction_T_min 0.34631
_exptl_absorpt_correction_type multi-scan
_exptl_absorpt_process_details
;
CrysAlisPro 1.171.43.109a (Rigaku Oxford Diffraction, 2024)
Empirical absorption correction using spherical harmonics,
implemented in SCALE3 ABSPACK scaling algorithm.
;
_exptl_crystal_colour colourless
_exptl_crystal_colour_primary colourless
_exptl_crystal_density_diffrn 1.413
_exptl_crystal_description needle
_exptl_crystal_F_000 976
_exptl_crystal_recrystallization_method 'Re-crystallisation from solvent: Hexane into ethyl acetate'
_exptl_crystal_size_max 0.5
_exptl_crystal_size_mid 0.025
_exptl_crystal_size_min 0.007
_refine_diff_density_max 0.692
_refine_diff_density_min -0.200
_refine_diff_density_rms 0.069
_refine_ls_abs_structure_details
;
 Flack x determined using 1829 quotients [(I+)-(I-)]/[(I+)+(I-)]
 (Parsons, Flack and Wagner, Acta Cryst. B69 (2013) 249-259).
;
_refine_ls_abs_structure_Flack -0.008(10)
_refine_ls_extinction_method none
_refine_ls_goodness_of_fit_ref 1.043
_refine_ls_hydrogen_treatment constr
_refine_ls_matrix_type full
_refine_ls_number_parameters 283
_refine_ls_number_reflns 4547
_refine_ls_number_restraints 0
_refine_ls_restrained_S_all 1.043
_refine_ls_R_factor_all 0.0394
_refine_ls_R_factor_gt 0.0386
_refine_ls_shift/su_max 0.001
_refine_ls_shift/su_mean 0.000
_refine_ls_structure_factor_coef Fsqd
_refine_ls_weighting_details 'w=1/[\s^2^(Fo^2^)+(0.0708P)^2^+0.5635P] where P=(Fo^2^+2Fc^2^)/3'
_refine_ls_weighting_scheme calc
_refine_ls_wR_factor_gt 0.1028
_refine_ls_wR_factor_ref 0.1033
_reflns_Friedel_coverage 0.747
_reflns_Friedel_fraction_full 1.000
_reflns_Friedel_fraction_max 0.988
_reflns_number_gt 4432
_reflns_number_total 4547
_reflns_threshold_expression 'I > 2\s(I)'
_cod_data_source_file d5sc02435h2.cif
_cod_data_source_block 65
_cod_depositor_comments
;
The following automatic conversions were performed:

data item '_diffrn_radiation_probe' value 'X-ray' was changed to
'x-ray' in accordance with the
/home/data/users/saulius/crontab/automatic-downloads/current/RSC/lib/dictionaries/cif_core.dic
dictionary named 'cif_core.dic' version 2.4.2 last updated on
2011-04-26.

Automatic conversion script
Id: cif_fix_values 8170 2020-07-09 18:12:32Z antanas 
;
_cod_database_code 1575030
_shelx_shelxl_version_number 2019/3
_shelx_space_group_comment
;
The symmetry employed for this shelxl refinement is uniquely defined
by the following loop, which should always be used as a source of
symmetry information in preference to the above space-group names.
They are only intended as comments.
;
_shelx_estimated_absorpt_t_max 0.982
_shelx_estimated_absorpt_t_min 0.352
_olex2_refinement_description
;
1. Fixed Uiso
 At 1.2 times of:
  All C(H) groups, All C(H,H) groups
 At 1.5 times of:
  All C(H,H,H) groups
2.a Ternary CH refined with riding coordinates:
 C20(H20), C6(H6)
2.b Secondary CH2 refined with riding coordinates:
 C5(H5A,H5B)
2.c Aromatic/amide H refined with riding coordinates:
 C16(H16), C19(H19), C17(H17), C18(H18), C12(H12), C8(H8), C9(H9), C11(H11)
2.d Idealised Me refined as rotating group:
 C22(H22A,H22B,H22C), C21(H21A,H21B,H21C), C13(H13A,H13B,H13C)
;

loop_
_space_group_symop_operation_xyz
'x, y, z'
'-x+1/2, -y, z+1/2'
'-x, y+1/2, -z+1/2'
'x+1/2, -y+1/2, -z'

loop_
_atom_site_label
_atom_site_type_symbol
_atom_site_fract_x
_atom_site_fract_y
_atom_site_fract_z
_atom_site_U_iso_or_equiv
_atom_site_adp_type
_atom_site_occupancy
_atom_site_site_symmetry_order
_atom_site_calc_flag
_atom_site_refinement_flags_posn
_atom_site_refinement_flags_adp
_atom_site_refinement_flags_occupancy
_atom_site_disorder_assembly
_atom_site_disorder_group
S3 S 0.41341(7) 0.62033(4) 0.50127(4) 0.02196(17) Uani 1 1 d . . . . .
S1 S 0.78734(8) 0.62605(5) 0.45668(4) 0.02560(18) Uani 1 1 d . . . . .
O3 O 0.5138(3) 0.65311(14) 0.56249(12) 0.0265(4) Uani 1 1 d . . . . .
F1 F 0.7934(3) 0.51049(13) 0.31256(14) 0.0480(6) Uani 1 1 d . . . . .
F2 F 0.9310(3) 0.45455(14) 0.40494(15) 0.0543(6) Uani 1 1 d . . . . .
O2 O 0.2379(2) 0.63689(14) 0.50479(12) 0.0280(4) Uani 1 1 d . . . . .
O4 O 0.8127(3) 0.71378(16) 0.22001(12) 0.0323(5) Uani 1 1 d . . . . .
F3 F 1.0593(3) 0.50157(16) 0.30608(14) 0.0554(6) Uani 1 1 d . . . . .
N3 N 0.6538(3) 0.68627(15) 0.32321(14) 0.0222(5) Uani 1 1 d . . . . .
N2 N 0.4719(3) 0.65869(15) 0.41846(13) 0.0224(5) Uani 1 1 d . . . . .
C14 C 0.5106(3) 0.70761(19) 0.27701(16) 0.0231(5) Uani 1 1 d . . . . .
C20 C 0.5190(3) 0.85953(18) 0.32976(16) 0.0246(6) Uani 1 1 d . . . . .
H20 H 0.564873 0.830683 0.375976 0.029 Uiso 1 1 calc R U . . .
C16 C 0.3106(4) 0.8059(2) 0.23109(18) 0.0291(6) Uani 1 1 d . . . . .
H16 H 0.262718 0.861594 0.230405 0.035 Uiso 1 1 calc R U . . .
C19 C 0.4448(4) 0.64321(19) 0.23129(16) 0.0260(6) Uani 1 1 d . . . . .
H19 H 0.491658 0.587237 0.232058 0.031 Uiso 1 1 calc R U . . .
C17 C 0.2449(4) 0.7429(2) 0.18478(18) 0.0306(7) Uani 1 1 d . . . . .
H17 H 0.153661 0.755929 0.152713 0.037 Uiso 1 1 calc R U . . .
C18 C 0.3113(4) 0.6608(2) 0.18478(18) 0.0294(6) Uani 1 1 d . . . . .
H18 H 0.265640 0.617241 0.153273 0.035 Uiso 1 1 calc R U . . .
C4 C 0.8092(4) 0.69327(19) 0.28635(17) 0.0254(6) Uani 1 1 d . . . . .
C12 C 0.3799(4) 0.4634(2) 0.43297(17) 0.0284(6) Uani 1 1 d . . . . .
H12 H 0.328182 0.493443 0.392442 0.034 Uiso 1 1 calc R U . . .
C8 C 0.5213(4) 0.4644(2) 0.55389(17) 0.0277(6) Uani 1 1 d . . . . .
H8 H 0.566230 0.495117 0.595720 0.033 Uiso 1 1 calc R U . . .
C7 C 0.4424(3) 0.50813(18) 0.49487(16) 0.0239(5) Uani 1 1 d . . . . .
C15 C 0.4456(3) 0.79004(18) 0.27904(15) 0.0229(5) Uani 1 1 d . . . . .
C2 C 0.6250(3) 0.65808(18) 0.39676(17) 0.0224(5) Uani 1 1 d . . . . .
C23 C 0.9336(4) 0.5176(2) 0.3537(2) 0.0375(7) Uani 1 1 d . . . . .
C10 C 0.4686(4) 0.3297(2) 0.48993(18) 0.0307(6) Uani 1 1 d . . . . .
C9 C 0.5332(4) 0.3758(2) 0.55080(18) 0.0302(6) Uani 1 1 d . . . . .
H9 H 0.586553 0.345855 0.590987 0.036 Uiso 1 1 calc R U . . .
C22 C 0.6621(4) 0.9063(2) 0.2905(2) 0.0326(7) Uani 1 1 d . . . . .
H22A H 0.747355 0.864680 0.275920 0.049 Uiso 1 1 calc R U . . .
H22B H 0.709676 0.948711 0.325371 0.049 Uiso 1 1 calc R U . . .
H22C H 0.620701 0.935573 0.244944 0.049 Uiso 1 1 calc R U . . .
C6 C 0.9510(3) 0.6055(2) 0.38917(18) 0.0278(6) Uani 1 1 d . . . . .
H6 H 1.057283 0.605302 0.418375 0.033 Uiso 1 1 calc R U . . .
C11 C 0.3933(4) 0.3749(2) 0.43049(18) 0.0327(6) Uani 1 1 d . . . . .
H11 H 0.350805 0.344388 0.387976 0.039 Uiso 1 1 calc R U . . .
C21 C 0.3897(4) 0.9245(2) 0.35630(18) 0.0293(6) Uani 1 1 d . . . . .
H21A H 0.355185 0.960156 0.313233 0.044 Uiso 1 1 calc R U . . .
H21B H 0.437461 0.961056 0.395964 0.044 Uiso 1 1 calc R U . . .
H21C H 0.293386 0.893901 0.376721 0.044 Uiso 1 1 calc R U . . .
C5 C 0.9636(3) 0.6769(2) 0.33138(17) 0.0281(6) Uani 1 1 d . . . . .
H5A H 0.994250 0.730540 0.358172 0.034 Uiso 1 1 calc R U . . .
H5B H 1.054373 0.663088 0.295628 0.034 Uiso 1 1 calc R U . . .
C13 C 0.4767(5) 0.2327(2) 0.4876(2) 0.0412(8) Uani 1 1 d . . . . .
H13A H 0.574148 0.212973 0.515862 0.062 Uiso 1 1 calc R U . . .
H13B H 0.484618 0.213424 0.434729 0.062 Uiso 1 1 calc R U . . .
H13C H 0.376437 0.208703 0.510813 0.062 Uiso 1 1 calc R U . . .

loop_
_atom_site_aniso_label
_atom_site_aniso_U_11
_atom_site_aniso_U_22
_atom_site_aniso_U_33
_atom_site_aniso_U_23
_atom_site_aniso_U_13
_atom_site_aniso_U_12
S3 0.0143(3) 0.0272(3) 0.0244(3) 0.0006(3) 0.0000(2) 0.0009(2)
S1 0.0138(3) 0.0333(4) 0.0297(3) 0.0019(3) -0.0026(2) 0.0013(3)
O3 0.0195(9) 0.0305(10) 0.0293(10) -0.0036(8) -0.0022(8) 0.0004(8)
F1 0.0419(11) 0.0314(10) 0.0706(14) -0.0167(10) -0.0266(11) 0.0072(9)
F2 0.0551(14) 0.0328(11) 0.0749(15) 0.0035(10) -0.0147(13) 0.0127(10)
O2 0.0172(9) 0.0360(11) 0.0308(10) 0.0002(9) 0.0014(8) 0.0025(8)
O4 0.0243(10) 0.0414(12) 0.0312(11) 0.0004(9) 0.0063(9) -0.0014(9)
F3 0.0467(13) 0.0596(14) 0.0599(13) -0.0227(11) -0.0045(11) 0.0295(11)
N3 0.0152(10) 0.0237(11) 0.0276(11) 0.0006(9) 0.0012(9) 0.0024(9)
N2 0.0146(10) 0.0244(11) 0.0281(11) 0.0025(9) -0.0018(9) 0.0022(8)
C14 0.0178(12) 0.0267(14) 0.0248(12) 0.0022(10) 0.0033(11) -0.0012(11)
C20 0.0214(12) 0.0239(14) 0.0284(13) 0.0032(11) -0.0028(11) 0.0000(11)
C16 0.0242(14) 0.0303(15) 0.0328(14) 0.0066(12) -0.0019(12) 0.0022(12)
C19 0.0219(13) 0.0252(14) 0.0308(13) 0.0008(10) 0.0009(11) -0.0014(11)
C17 0.0216(14) 0.0403(17) 0.0300(14) 0.0080(12) -0.0058(11) -0.0041(12)
C18 0.0217(13) 0.0362(16) 0.0304(14) -0.0020(12) -0.0014(11) -0.0064(12)
C4 0.0199(13) 0.0248(14) 0.0317(14) -0.0045(11) 0.0041(11) -0.0018(10)
C12 0.0261(14) 0.0306(15) 0.0284(14) 0.0007(12) 0.0000(12) 0.0019(11)
C8 0.0221(13) 0.0313(15) 0.0298(14) 0.0034(12) 0.0000(11) -0.0032(11)
C7 0.0162(12) 0.0274(14) 0.0280(13) 0.0030(11) 0.0005(11) 0.0000(10)
C15 0.0179(12) 0.0255(13) 0.0255(12) 0.0047(10) 0.0005(11) -0.0017(11)
C2 0.0184(12) 0.0191(13) 0.0298(14) -0.0020(10) -0.0004(10) -0.0002(10)
C23 0.0247(15) 0.0365(17) 0.0514(19) -0.0083(14) -0.0094(15) 0.0112(13)
C10 0.0260(14) 0.0279(15) 0.0381(16) 0.0015(12) 0.0120(12) 0.0001(12)
C9 0.0209(13) 0.0328(15) 0.0369(15) 0.0093(13) 0.0035(11) 0.0008(12)
C22 0.0249(15) 0.0260(14) 0.0469(18) -0.0019(13) 0.0049(14) -0.0031(12)
C6 0.0127(12) 0.0345(16) 0.0362(15) -0.0069(12) -0.0046(11) 0.0030(11)
C11 0.0301(15) 0.0340(16) 0.0340(15) -0.0046(13) 0.0040(12) -0.0017(14)
C21 0.0280(15) 0.0284(15) 0.0316(14) -0.0004(12) 0.0059(12) -0.0005(12)
C5 0.0129(12) 0.0381(16) 0.0333(14) -0.0048(12) 0.0036(11) -0.0043(12)
C13 0.045(2) 0.0295(17) 0.049(2) 0.0035(14) 0.0147(16) 0.0002(14)

loop_
_atom_type_symbol
_atom_type_description
_atom_type_scat_dispersion_real
_atom_type_scat_dispersion_imag
_atom_type_scat_source
C C 0.0181 0.0091 'International Tables Vol C Tables 4.2.6.8 and 6.1.1.4'
H H 0.0000 0.0000 'International Tables Vol C Tables 4.2.6.8 and 6.1.1.4'
N N 0.0311 0.0180 'International Tables Vol C Tables 4.2.6.8 and 6.1.1.4'
O O 0.0492 0.0322 'International Tables Vol C Tables 4.2.6.8 and 6.1.1.4'
F F 0.0727 0.0534 'International Tables Vol C Tables 4.2.6.8 and 6.1.1.4'
S S 0.3331 0.5567 'International Tables Vol C Tables 4.2.6.8 and 6.1.1.4'

loop_
_geom_angle_atom_site_label_1
_geom_angle_atom_site_label_2
_geom_angle_atom_site_label_3
_geom_angle
_geom_angle_site_symmetry_1
_geom_angle_site_symmetry_3
_geom_angle_publ_flag
O3 S3 O2 117.21(13) . . ?
O3 S3 N2 111.87(13) . . ?
O3 S3 C7 108.87(13) . . ?
O2 S3 N2 104.79(12) . . ?
O2 S3 C7 108.06(13) . . ?
N2 S3 C7 105.35(13) . . ?
C2 S1 C6 101.64(14) . . ?
C4 N3 C14 115.6(2) . . ?
C2 N3 C14 117.5(2) . . ?
C2 N3 C4 126.9(2) . . ?
C2 N2 S3 122.2(2) . . ?
C19 C14 N3 117.6(3) . . ?
C15 C14 N3 119.9(3) . . ?
C15 C14 C19 122.5(3) . . ?
C15 C20 H20 107.6 . . ?
C15 C20 C22 111.5(2) . . ?
C15 C20 C21 112.5(2) . . ?
C22 C20 H20 107.6 . . ?
C21 C20 H20 107.6 . . ?
C21 C20 C22 109.8(2) . . ?
C17 C16 H16 119.0 . . ?
C17 C16 C15 122.0(3) . . ?
C15 C16 H16 119.0 . . ?
C14 C19 H19 120.1 . . ?
C18 C19 C14 119.9(3) . . ?
C18 C19 H19 120.1 . . ?
C16 C17 H17 119.8 . . ?
C16 C17 C18 120.4(3) . . ?
C18 C17 H17 119.8 . . ?
C19 C18 C17 119.0(3) . . ?
C19 C18 H18 120.5 . . ?
C17 C18 H18 120.5 . . ?
O4 C4 N3 118.9(3) . . ?
O4 C4 C5 122.3(3) . . ?
N3 C4 C5 118.8(2) . . ?
C7 C12 H12 120.1 . . ?
C11 C12 H12 120.1 . . ?
C11 C12 C7 119.8(3) . . ?
C7 C8 H8 120.4 . . ?
C9 C8 H8 120.4 . . ?
C9 C8 C7 119.3(3) . . ?
C12 C7 S3 119.9(2) . . ?
C12 C7 C8 120.3(3) . . ?
C8 C7 S3 119.7(2) . . ?
C14 C15 C20 121.7(2) . . ?
C14 C15 C16 116.2(3) . . ?
C16 C15 C20 122.1(3) . . ?
N3 C2 S1 121.7(2) . . ?
N2 C2 S1 122.6(2) . . ?
N2 C2 N3 115.7(3) . . ?
F1 C23 C6 112.0(2) . . ?
F2 C23 F1 106.8(3) . . ?
F2 C23 F3 107.3(3) . . ?
F2 C23 C6 112.8(3) . . ?
F3 C23 F1 106.6(3) . . ?
F3 C23 C6 110.9(3) . . ?
C9 C10 C11 118.7(3) . . ?
C9 C10 C13 121.3(3) . . ?
C11 C10 C13 120.0(3) . . ?
C8 C9 C10 121.2(3) . . ?
C8 C9 H9 119.4 . . ?
C10 C9 H9 119.4 . . ?
C20 C22 H22A 109.5 . . ?
C20 C22 H22B 109.5 . . ?
C20 C22 H22C 109.5 . . ?
H22A C22 H22B 109.5 . . ?
H22A C22 H22C 109.5 . . ?
H22B C22 H22C 109.5 . . ?
S1 C6 H6 106.9 . . ?
C23 C6 S1 111.4(2) . . ?
C23 C6 H6 106.9 . . ?
C23 C6 C5 113.2(3) . . ?
C5 C6 S1 111.2(2) . . ?
C5 C6 H6 106.9 . . ?
C12 C11 C10 120.7(3) . . ?
C12 C11 H11 119.6 . . ?
C10 C11 H11 119.6 . . ?
C20 C21 H21A 109.5 . . ?
C20 C21 H21B 109.5 . . ?
C20 C21 H21C 109.5 . . ?
H21A C21 H21B 109.5 . . ?
H21A C21 H21C 109.5 . . ?
H21B C21 H21C 109.5 . . ?
C4 C5 C6 115.2(2) . . ?
C4 C5 H5A 108.5 . . ?
C4 C5 H5B 108.5 . . ?
C6 C5 H5A 108.5 . . ?
C6 C5 H5B 108.5 . . ?
H5A C5 H5B 107.5 . . ?
C10 C13 H13A 109.5 . . ?
C10 C13 H13B 109.5 . . ?
C10 C13 H13C 109.5 . . ?
H13A C13 H13B 109.5 . . ?
H13A C13 H13C 109.5 . . ?
H13B C13 H13C 109.5 . . ?

loop_
_geom_bond_atom_site_label_1
_geom_bond_atom_site_label_2
_geom_bond_distance
_geom_bond_site_symmetry_2
_geom_bond_publ_flag
S3 O3 1.441(2) . ?
S3 O2 1.442(2) . ?
S3 N2 1.644(2) . ?
S3 C7 1.766(3) . ?
S1 C2 1.755(3) . ?
S1 C6 1.806(3) . ?
F1 C23 1.348(4) . ?
F2 C23 1.333(5) . ?
O4 C4 1.211(4) . ?
F3 C23 1.340(4) . ?
N3 C14 1.452(4) . ?
N3 C4 1.416(3) . ?
N3 C2 1.386(4) . ?
N2 C2 1.294(4) . ?
C14 C19 1.391(4) . ?
C14 C15 1.387(4) . ?
C20 H20 1.0000 . ?
C20 C15 1.523(4) . ?
C20 C22 1.531(4) . ?
C20 C21 1.527(4) . ?
C16 H16 0.9500 . ?
C16 C17 1.380(5) . ?
C16 C15 1.400(4) . ?
C19 H19 0.9500 . ?
C19 C18 1.381(4) . ?
C17 H17 0.9500 . ?
C17 C18 1.386(5) . ?
C18 H18 0.9500 . ?
C4 C5 1.499(4) . ?
C12 H12 0.9500 . ?
C12 C7 1.388(4) . ?
C12 C11 1.382(5) . ?
C8 H8 0.9500 . ?
C8 C7 1.395(4) . ?
C8 C9 1.384(4) . ?
C23 C6 1.510(4) . ?
C10 C9 1.390(5) . ?
C10 C11 1.399(5) . ?
C10 C13 1.513(4) . ?
C9 H9 0.9500 . ?
C22 H22A 0.9800 . ?
C22 H22B 0.9800 . ?
C22 H22C 0.9800 . ?
C6 H6 1.0000 . ?
C6 C5 1.511(5) . ?
C11 H11 0.9500 . ?
C21 H21A 0.9800 . ?
C21 H21B 0.9800 . ?
C21 H21C 0.9800 . ?
C5 H5A 0.9900 . ?
C5 H5B 0.9900 . ?
C13 H13A 0.9800 . ?
C13 H13B 0.9800 . ?
C13 H13C 0.9800 . ?

loop_
_geom_torsion_atom_site_label_1
_geom_torsion_atom_site_label_2
_geom_torsion_atom_site_label_3
_geom_torsion_atom_site_label_4
_geom_torsion
_geom_torsion_site_symmetry_1
_geom_torsion_site_symmetry_2
_geom_torsion_site_symmetry_3
_geom_torsion_site_symmetry_4
_geom_torsion_publ_flag
S3 N2 C2 S1 -6.3(4) . . . . ?
S3 N2 C2 N3 175.06(19) . . . . ?
S1 C6 C5 C4 -58.2(3) . . . . ?
O3 S3 N2 C2 49.2(3) . . . . ?
O3 S3 C7 C12 -169.8(2) . . . . ?
O3 S3 C7 C8 13.2(3) . . . . ?
F1 C23 C6 S1 63.6(4) . . . . ?
F1 C23 C6 C5 -62.6(4) . . . . ?
F2 C23 C6 S1 -57.0(3) . . . . ?
F2 C23 C6 C5 176.8(3) . . . . ?
O2 S3 N2 C2 177.2(2) . . . . ?
O2 S3 C7 C12 61.9(3) . . . . ?
O2 S3 C7 C8 -115.1(2) . . . . ?
O4 C4 C5 C6 -143.8(3) . . . . ?
F3 C23 C6 S1 -177.4(2) . . . . ?
F3 C23 C6 C5 56.4(3) . . . . ?
N3 C14 C19 C18 -178.3(3) . . . . ?
N3 C14 C15 C20 -0.9(4) . . . . ?
N3 C14 C15 C16 178.2(2) . . . . ?
N3 C4 C5 C6 37.6(4) . . . . ?
N2 S3 C7 C12 -49.7(3) . . . . ?
N2 S3 C7 C8 133.3(2) . . . . ?
C14 N3 C4 O4 -1.9(4) . . . . ?
C14 N3 C4 C5 176.7(3) . . . . ?
C14 N3 C2 S1 177.3(2) . . . . ?
C14 N3 C2 N2 -4.1(4) . . . . ?
C14 C19 C18 C17 -0.1(4) . . . . ?
C16 C17 C18 C19 -0.5(5) . . . . ?
C19 C14 C15 C20 179.7(3) . . . . ?
C19 C14 C15 C16 -1.2(4) . . . . ?
C17 C16 C15 C14 0.5(4) . . . . ?
C17 C16 C15 C20 179.6(3) . . . . ?
C4 N3 C14 C19 84.9(3) . . . . ?
C4 N3 C14 C15 -94.5(3) . . . . ?
C4 N3 C2 S1 0.2(4) . . . . ?
C4 N3 C2 N2 178.8(3) . . . . ?
C7 S3 N2 C2 -68.9(3) . . . . ?
C7 C12 C11 C10 0.3(4) . . . . ?
C7 C8 C9 C10 0.2(4) . . . . ?
C15 C14 C19 C18 1.0(4) . . . . ?
C15 C16 C17 C18 0.4(5) . . . . ?
C2 S1 C6 C23 -81.5(2) . . . . ?
C2 S1 C6 C5 45.8(2) . . . . ?
C2 N3 C14 C19 -92.5(3) . . . . ?
C2 N3 C14 C15 88.1(3) . . . . ?
C2 N3 C4 O4 175.2(3) . . . . ?
C2 N3 C4 C5 -6.1(4) . . . . ?
C23 C6 C5 C4 68.1(3) . . . . ?
C9 C8 C7 S3 175.6(2) . . . . ?
C9 C8 C7 C12 -1.4(4) . . . . ?
C9 C10 C11 C12 -1.4(4) . . . . ?
C22 C20 C15 C14 86.4(3) . . . . ?
C22 C20 C15 C16 -92.6(3) . . . . ?
C6 S1 C2 N3 -19.2(3) . . . . ?
C6 S1 C2 N2 162.3(3) . . . . ?
C11 C12 C7 S3 -175.8(2) . . . . ?
C11 C12 C7 C8 1.2(4) . . . . ?
C11 C10 C9 C8 1.2(4) . . . . ?
C21 C20 C15 C14 -149.6(3) . . . . ?
C21 C20 C15 C16 31.3(4) . . . . ?
C13 C10 C9 C8 -178.0(3) . . . . ?
C13 C10 C11 C12 177.8(3) . . . . ?
